data_7243228
loop_
_publ_author_name
'Barwiolek, Magdalena'
'Jankowska, Dominika'
'Chorobinski, Mateusz'
'Kaczmarek-K\;edziera, Anna'
'\/Lakomska, Iwona'
'Wojtulewski, Slawomir'
'Muzio\/l, Tadeusz M.'

_publ_section_title
;
 New dinuclear zinc(ii) complexes with Schiff bases obtained from
 o-phenylenediamine and their application as fluorescent materials in spin
 coating deposition
;
_journal_issue 40
_journal_name_full 'RSC Advances'
_journal_page_first 24515
_journal_page_last 24525
_journal_paper_doi 10.1039/D1RA03096E
_journal_volume 11
_journal_year 2021
_chemical_formula_moiety '(Zn 2+)2, (C30 H22 N4 O2 2-), (C H3 O 1-)1.4, (O H 1-)0.6, (H2 O)2'
_chemical_formula_sum 'C31.4 H30.8 N4 O6 Zn2'
_chemical_formula_weight 690.94
_space_group_crystal_system triclinic
_space_group_IT_number 2
_space_group_name_Hall '-P 1'
_space_group_name_H-M_alt 'P -1'
_symmetry_cell_setting triclinic
_symmetry_Int_Tables_number 2
_symmetry_space_group_name_H-M 'P -1'
_atom_sites_solution_hydrogens mixed
_audit_creation_method SHELXL-2018/1
_audit_update_record
;
2021-07-04 deposited with the CCDC.	2021-07-05 downloaded from the CCDC.
;
_cell_angle_alpha 84.53(3)
_cell_angle_beta 88.28(3)
_cell_angle_gamma 65.61(3)
_cell_formula_units_Z 1
_cell_length_a 8.4210(17)
_cell_length_b 8.7490(17)
_cell_length_c 10.713(2)
_cell_measurement_reflns_used 11267
_cell_measurement_temperature 100(2)
_cell_measurement_theta_max 34.451
_cell_measurement_theta_min 2.150
_cell_volume 715.5(3)
_computing_cell_refinement xdsapp
_computing_data_collection xdsapp
_computing_data_reduction 'XDS and CrysAlis'
_computing_molecular_graphics 'WinGX version 1.80.03'
_computing_publication_material ciftab
_computing_structure_refinement 'SHELXL-2018/1 (Sheldrick, 2018)'
_computing_structure_solution 'SHELXT 2014/5 (Sheldrick, 2014)'
_diffrn_ambient_temperature 100(2)
_diffrn_measured_fraction_theta_full 0.896
_diffrn_measured_fraction_theta_max 0.889
_diffrn_measurement_device_type 'Desy/HZB nanodiffractometer'
_diffrn_measurement_method 'single axis rotation'
_diffrn_radiation_probe x-ray
_diffrn_radiation_type synchrotron
_diffrn_radiation_wavelength 0.7999
_diffrn_reflns_av_R_equivalents 0.0591
_diffrn_reflns_av_unetI/netI 0.0563
_diffrn_reflns_Laue_measured_fraction_full 0.896
_diffrn_reflns_Laue_measured_fraction_max 0.889
_diffrn_reflns_limit_h_max 10
_diffrn_reflns_limit_h_min -10
_diffrn_reflns_limit_k_max 10
_diffrn_reflns_limit_k_min -10
_diffrn_reflns_limit_l_max 13
_diffrn_reflns_limit_l_min -13
_diffrn_reflns_number 8721
_diffrn_reflns_point_group_measured_fraction_full 0.896
_diffrn_reflns_point_group_measured_fraction_max 0.889
_diffrn_reflns_theta_full 28.681
_diffrn_reflns_theta_max 29.992
_diffrn_reflns_theta_min 2.149
_diffrn_source synchrotron
_diffrn_source_type 'MX14-2 beamline, BESSY II, HZB (Berlin)'
_exptl_absorpt_coefficient_mu 2.301
_exptl_absorpt_correction_T_max 0.966
_exptl_absorpt_correction_T_min 0.874
_exptl_absorpt_correction_type numerical
_exptl_absorpt_process_details 'CrysAlis CCD, Oxford 2001'
_exptl_crystal_colour 'light yellow'
_exptl_crystal_density_diffrn 1.603
_exptl_crystal_description plate
_exptl_crystal_F_000 355
_exptl_crystal_size_max 0.060
_exptl_crystal_size_mid 0.030
_exptl_crystal_size_min 0.015
_refine_diff_density_max 0.947
_refine_diff_density_min -0.527
_refine_diff_density_rms 0.116
_refine_ls_extinction_method none
_refine_ls_goodness_of_fit_ref 1.054
_refine_ls_hydrogen_treatment mixed
_refine_ls_matrix_type full
_refine_ls_number_parameters 217
_refine_ls_number_reflns 2601
_refine_ls_number_restraints 11
_refine_ls_restrained_S_all 1.061
_refine_ls_R_factor_all 0.0956
_refine_ls_R_factor_gt 0.0592
_refine_ls_shift/su_max 0.000
_refine_ls_shift/su_mean 0.000
_refine_ls_structure_factor_coef Fsqd
_refine_ls_weighting_details 'w=1/[\s^2^(Fo^2^)+(0.0665P)^2^+3.9944P] where P=(Fo^2^+2Fc^2^)/3'
_refine_ls_weighting_scheme calc
_refine_ls_wR_factor_gt 0.1518
_refine_ls_wR_factor_ref 0.1805
_reflns_Friedel_coverage 0.000
_reflns_number_gt 1899
_reflns_number_total 2601
_reflns_threshold_expression 'I > 2\s(I)'
_cod_data_source_file d1ra03096e2.cif
_cod_data_source_block 11be25-p-1_a
_cod_original_formula_sum 'C31.40 H30.80 N4 O6 Zn2'
_cod_database_code 7243228
_shelx_shelxl_version_number 2018/1
_shelx_space_group_comment
;
The symmetry employed for this shelxl refinement is uniquely defined
by the following loop, which should always be used as a source of
symmetry information in preference to the above space-group names.
They are only intended as comments.
;
_shelx_estimated_absorpt_t_min 0.874
_shelx_estimated_absorpt_t_max 0.966

loop_
_space_group_symop_operation_xyz
'x, y, z'
'-x, -y, -z'

loop_
_atom_site_label
_atom_site_type_symbol
_atom_site_fract_x
_atom_site_fract_y
_atom_site_fract_z
_atom_site_U_iso_or_equiv
_atom_site_adp_type
_atom_site_occupancy
_atom_site_site_symmetry_order
_atom_site_calc_flag
_atom_site_refinement_flags_posn
_atom_site_refinement_flags_adp
_atom_site_refinement_flags_occupancy
_atom_site_disorder_assembly
_atom_site_disorder_group
Zn1 Zn -0.03080(10) 0.64880(10) 0.58685(8) 0.0407(3) Uani 1 1 d . . . . .
O17 O 0.1553(9) 0.6370(9) 0.7072(9) 0.054(2) Uani 0.7 1 d D U P A 1
C18 C 0.268(2) 0.645(3) 0.7825(19) 0.058(4) Uani 0.7 1 d D U P A 1
H18A H 0.241718 0.763748 0.791247 0.088 Uiso 0.7 1 calc R U P A 1
H18B H 0.385008 0.589887 0.748669 0.088 Uiso 0.7 1 calc R U P A 1
H18C H 0.261238 0.588754 0.864741 0.088 Uiso 0.7 1 calc R U P A 1
O19 O 0.219(4) 0.632(5) 0.768(4) 0.058(4) Uani 0.3 1 d . . P B 2
N1 N -0.2728(6) 0.7352(7) 0.6721(5) 0.0367(13) Uani 1 1 d . . . . .
C1 C -0.3360(8) 0.6417(9) 0.7356(6) 0.0393(15) Uani 1 1 d . . . . .
H1 H -0.446155 0.696181 0.773676 0.059 Uiso 1 1 calc R U . . .
C2 C -0.3563(7) 0.9119(8) 0.6532(6) 0.0368(15) Uani 1 1 d . . . . .
C3 C -0.4947(8) 1.0120(9) 0.7244(7) 0.0427(16) Uani 1 1 d . . . . .
H3 H -0.538358 0.960572 0.790714 0.051 Uiso 1 1 calc R U . . .
C4 C -0.5696(8) 1.1858(9) 0.6995(7) 0.0438(17) Uani 1 1 d . . . . .
H4 H -0.663826 1.252657 0.748918 0.053 Uiso 1 1 calc R U . . .
C5 C -0.5075(8) 1.2625(9) 0.6029(7) 0.0423(16) Uani 1 1 d . . . . .
H5 H -0.559780 1.381616 0.585981 0.051 Uiso 1 1 calc R U . . .
C6 C -0.3686(8) 1.1655(9) 0.5305(7) 0.0394(15) Uani 1 1 d . . . . .
H6 H -0.325882 1.218358 0.464545 0.047 Uiso 1 1 calc R U . . .
C7 C -0.2923(8) 0.9899(8) 0.5550(6) 0.0354(14) Uani 1 1 d . . . . .
C8 C -0.0997(8) 0.9258(9) 0.3812(7) 0.0407(16) Uani 1 1 d . . . . .
H8 H -0.162552 1.039256 0.348009 0.061 Uiso 1 1 calc R U . . .
N8 N -0.1473(6) 0.8819(6) 0.4881(5) 0.0359(12) Uani 1 1 d . . . . .
C9 C 0.0428(8) 0.8173(8) 0.3049(7) 0.0384(15) Uani 1 1 d . . . . .
C10 C 0.1007(8) 0.8921(9) 0.2022(7) 0.0413(16) Uani 1 1 d . . . . .
H10 H 0.046232 1.011090 0.184673 0.050 Uiso 1 1 calc R U . . .
C11 C 0.2333(8) 0.7996(9) 0.1261(7) 0.0421(16) Uani 1 1 d . . . . .
C12 C 0.3085(8) 0.6254(9) 0.1518(7) 0.0399(15) Uani 1 1 d . . . . .
H12 H 0.403416 0.560838 0.101919 0.048 Uiso 1 1 calc R U . . .
C13 C 0.2516(8) 0.5417(9) 0.2463(7) 0.0381(15) Uani 1 1 d . . . . .
C14 C 0.1176(8) 0.6402(8) 0.3277(7) 0.0379(15) Uani 1 1 d . . . . .
O14 O 0.0670(6) 0.5655(6) 0.4203(5) 0.0480(13) Uani 1 1 d . . . . .
C15 C 0.2979(10) 0.8829(10) 0.0190(7) 0.0514(18) Uani 1 1 d . . . . .
H15A H 0.421075 0.857409 0.033073 0.077 Uiso 1 1 calc R U . . .
H15B H 0.229536 1.005109 0.014012 0.077 Uiso 1 1 calc R U . . .
H15C H 0.285056 0.840207 -0.059676 0.077 Uiso 1 1 calc R U . . .
O21 O -0.0725(16) 0.5793(17) 1.0034(11) 0.060(3) Uani 0.5 1 d D . P C -1
H21A H -0.09(3) 0.52(2) 1.062(11) 0.090 Uiso 0.5 1 d D U P D -1
H21B H -0.02(3) 0.64(2) 1.022(16) 0.090 Uiso 0.5 1 d D U P E -1
O22 O -0.200(3) 0.693(2) 1.0070(17) 0.109(5) Uani 0.5 1 d . . P F 2

loop_
_atom_site_aniso_label
_atom_site_aniso_U_11
_atom_site_aniso_U_22
_atom_site_aniso_U_33
_atom_site_aniso_U_23
_atom_site_aniso_U_13
_atom_site_aniso_U_12
Zn1 0.0308(4) 0.0358(5) 0.0545(5) -0.0078(4) 0.0091(3) -0.0126(3)
O17 0.035(4) 0.032(4) 0.085(6) -0.005(4) 0.010(4) -0.003(3)
C18 0.034(9) 0.054(6) 0.079(7) -0.025(5) 0.012(6) -0.007(7)
O19 0.034(9) 0.054(6) 0.079(7) -0.025(5) 0.012(6) -0.007(7)
N1 0.025(2) 0.043(3) 0.044(3) -0.013(3) 0.004(2) -0.015(2)
C1 0.030(3) 0.044(4) 0.046(4) -0.008(3) 0.002(3) -0.016(3)
C2 0.026(3) 0.040(4) 0.045(4) -0.008(3) -0.001(3) -0.014(3)
C3 0.031(3) 0.045(4) 0.050(4) -0.013(4) 0.006(3) -0.013(3)
C4 0.032(3) 0.044(4) 0.051(4) -0.013(4) 0.003(3) -0.010(3)
C5 0.031(3) 0.039(4) 0.053(4) -0.008(3) -0.002(3) -0.009(3)
C6 0.028(3) 0.043(4) 0.046(4) -0.003(3) -0.003(3) -0.014(3)
C7 0.027(3) 0.038(3) 0.043(4) -0.009(3) 0.002(2) -0.013(3)
C8 0.028(3) 0.042(4) 0.055(4) -0.013(4) 0.004(3) -0.015(3)
N8 0.025(2) 0.031(3) 0.053(4) -0.011(3) 0.006(2) -0.011(2)
C9 0.026(3) 0.039(4) 0.050(4) -0.009(3) 0.002(3) -0.013(3)
C10 0.032(3) 0.042(4) 0.049(4) -0.003(3) -0.003(3) -0.015(3)
C11 0.038(3) 0.048(4) 0.044(4) -0.005(3) 0.003(3) -0.021(3)
C12 0.029(3) 0.044(4) 0.047(4) -0.007(3) 0.003(3) -0.014(3)
C13 0.029(3) 0.041(4) 0.047(4) -0.007(3) 0.004(3) -0.017(3)
C14 0.031(3) 0.041(4) 0.046(4) -0.007(3) 0.006(3) -0.018(3)
O14 0.055(3) 0.036(3) 0.057(3) -0.012(2) 0.025(2) -0.023(2)
C15 0.046(4) 0.056(5) 0.054(5) -0.003(4) 0.007(3) -0.023(4)
O21 0.050(6) 0.058(7) 0.053(7) -0.007(6) -0.002(5) -0.002(5)
O22 0.123(15) 0.095(12) 0.106(13) -0.016(11) 0.012(11) -0.041(11)

loop_
_atom_type_symbol
_atom_type_description
_atom_type_scat_dispersion_real
_atom_type_scat_dispersion_imag
_atom_type_scat_source
C C 0.0040 0.0020 'International Tables Vol C Tables 4.2.6.8 and 6.1.1.4'
H H 0.0000 0.0000 'International Tables Vol C Tables 4.2.6.8 and 6.1.1.4'
N N 0.0080 0.0040 'International Tables Vol C Tables 4.2.6.8 and 6.1.1.4'
O O 0.0140 0.0080 'International Tables Vol C Tables 4.2.6.8 and 6.1.1.4'
Zn Zn 0.1920 1.7610 'International Tables Vol C Tables 4.2.6.8 and 6.1.1.4'

loop_
_geom_angle_atom_site_label_1
_geom_angle_atom_site_label_2
_geom_angle_atom_site_label_3
_geom_angle
_geom_angle_site_symmetry_1
_geom_angle_site_symmetry_3
_geom_angle_publ_flag
O14 Zn1 O17 112.6(3) . . ?
O14 Zn1 O14 75.2(2) . 2_566 ?
O17 Zn1 O14 116.4(3) . 2_566 ?
O14 Zn1 N8 85.4(2) . . ?
O17 Zn1 N8 112.2(3) . . ?
O14 Zn1 N8 131.3(2) 2_566 . ?
O14 Zn1 N1 136.8(2) . . ?
O17 Zn1 N1 110.5(3) . . ?
O14 Zn1 N1 83.9(2) 2_566 . ?
N8 Zn1 N1 80.7(2) . . ?
C18 O17 Zn1 174.4(12) . . ?
O17 C18 H18A 109.5 . . ?
O17 C18 H18B 109.5 . . ?
H18A C18 H18B 109.5 . . ?
O17 C18 H18C 109.5 . . ?
H18A C18 H18C 109.5 . . ?
H18B C18 H18C 109.5 . . ?
C1 N1 C2 124.6(5) . . ?
C1 N1 Zn1 125.1(5) . . ?
C2 N1 Zn1 110.2(4) . . ?
N1 C1 C13 124.9(6) . 2_566 ?
N1 C1 H1 117.5 . . ?
C13 C1 H1 117.5 2_566 . ?
C3 C2 N1 124.4(6) . . ?
C3 C2 C7 119.1(6) . . ?
N1 C2 C7 116.5(5) . . ?
C4 C3 C2 120.7(7) . . ?
C4 C3 H3 119.6 . . ?
C2 C3 H3 119.6 . . ?
C3 C4 C5 120.3(6) . . ?
C3 C4 H4 119.9 . . ?
C5 C4 H4 119.9 . . ?
C4 C5 C6 120.2(6) . . ?
C4 C5 H5 119.9 . . ?
C6 C5 H5 119.9 . . ?
C5 C6 C7 119.9(6) . . ?
C5 C6 H6 120.1 . . ?
C7 C6 H6 120.1 . . ?
C6 C7 C2 119.8(6) . . ?
C6 C7 N8 123.6(6) . . ?
C2 C7 N8 116.6(6) . . ?
N8 C8 C9 126.2(6) . . ?
N8 C8 H8 116.9 . . ?
C9 C8 H8 116.9 . . ?
C8 N8 C7 123.8(6) . . ?
C8 N8 Zn1 125.9(4) . . ?
C7 N8 Zn1 110.3(4) . . ?
C10 C9 C14 119.0(6) . . ?
C10 C9 C8 118.8(6) . . ?
C14 C9 C8 122.1(6) . . ?
C11 C10 C9 122.4(6) . . ?
C11 C10 H10 118.8 . . ?
C9 C10 H10 118.8 . . ?
C10 C11 C12 117.8(6) . . ?
C10 C11 C15 121.6(7) . . ?
C12 C11 C15 120.5(6) . . ?
C13 C12 C11 123.1(6) . . ?
C13 C12 H12 118.4 . . ?
C11 C12 H12 118.4 . . ?
C12 C13 C14 118.2(6) . . ?
C12 C13 C1 119.2(6) . 2_566 ?
C14 C13 C1 122.4(6) . 2_566 ?
O14 C14 C9 121.2(6) . . ?
O14 C14 C13 119.6(6) . . ?
C9 C14 C13 119.2(6) . . ?
C14 O14 Zn1 129.2(4) . . ?
C14 O14 Zn1 125.2(4) . 2_566 ?
Zn1 O14 Zn1 104.8(2) . 2_566 ?
C11 C15 H15A 109.5 . . ?
C11 C15 H15B 109.5 . . ?
H15A C15 H15B 109.5 . . ?
C11 C15 H15C 109.5 . . ?
H15A C15 H15C 109.5 . . ?
H15B C15 H15C 109.5 . . ?

loop_
_geom_bond_atom_site_label_1
_geom_bond_atom_site_label_2
_geom_bond_distance
_geom_bond_site_symmetry_2
_geom_bond_publ_flag
Zn1 O14 2.014(5) . ?
Zn1 O17 2.022(9) . ?
Zn1 O14 2.029(5) 2_566 ?
Zn1 N8 2.059(6) . ?
Zn1 N1 2.075(5) . ?
O17 C18 1.290(9) . ?
C18 H18A 0.9800 . ?
C18 H18B 0.9800 . ?
C18 H18C 0.9800 . ?
N1 C1 1.283(9) . ?
N1 C2 1.406(8) . ?
C1 C13 1.458(9) 2_566 ?
C1 H1 0.9500 . ?
C2 C3 1.392(8) . ?
C2 C7 1.412(9) . ?
C3 C4 1.387(10) . ?
C3 H3 0.9500 . ?
C4 C5 1.385(10) . ?
C4 H4 0.9500 . ?
C5 C6 1.394(9) . ?
C5 H5 0.9500 . ?
C6 C7 1.400(9) . ?
C6 H6 0.9500 . ?
C7 N8 1.421(7) . ?
C8 N8 1.278(9) . ?
C8 C9 1.469(9) . ?
C8 H8 0.9500 . ?
C9 C10 1.403(10) . ?
C9 C14 1.410(9) . ?
C10 C11 1.375(9) . ?
C10 H10 0.9500 . ?
C11 C12 1.390(10) . ?
C11 C15 1.508(10) . ?
C12 C13 1.382(10) . ?
C12 H12 0.9500 . ?
C13 C14 1.435(9) . ?
C14 O14 1.294(8) . ?
C15 H15A 0.9800 . ?
C15 H15B 0.9800 . ?
C15 H15C 0.9800 . ?
O21 H21B 0.82(2) . ?

loop_
_geom_torsion_atom_site_label_1
_geom_torsion_atom_site_label_2
_geom_torsion_atom_site_label_3
_geom_torsion_atom_site_label_4
_geom_torsion
_geom_torsion_site_symmetry_1
_geom_torsion_site_symmetry_2
_geom_torsion_site_symmetry_3
_geom_torsion_site_symmetry_4
_geom_torsion_publ_flag
C2 N1 C1 C13 178.8(6) . . . 2_566 ?
Zn1 N1 C1 C13 -2.9(9) . . . 2_566 ?
C1 N1 C2 C3 16.9(10) . . . . ?
Zn1 N1 C2 C3 -161.6(5) . . . . ?
C1 N1 C2 C7 -163.3(6) . . . . ?
Zn1 N1 C2 C7 18.2(7) . . . . ?
N1 C2 C3 C4 179.9(6) . . . . ?
C7 C2 C3 C4 0.2(10) . . . . ?
C2 C3 C4 C5 0.1(10) . . . . ?
C3 C4 C5 C6 -0.4(10) . . . . ?
C4 C5 C6 C7 0.3(10) . . . . ?
C5 C6 C7 C2 -0.1(9) . . . . ?
C5 C6 C7 N8 -178.2(6) . . . . ?
C3 C2 C7 C6 -0.2(9) . . . . ?
N1 C2 C7 C6 -179.9(5) . . . . ?
C3 C2 C7 N8 178.1(6) . . . . ?
N1 C2 C7 N8 -1.7(8) . . . . ?
C9 C8 N8 C7 -176.6(6) . . . . ?
C9 C8 N8 Zn1 2.6(9) . . . . ?
C6 C7 N8 C8 -18.4(9) . . . . ?
C2 C7 N8 C8 163.5(6) . . . . ?
C6 C7 N8 Zn1 162.3(5) . . . . ?
C2 C7 N8 Zn1 -15.8(6) . . . . ?
N8 C8 C9 C10 -167.5(6) . . . . ?
N8 C8 C9 C14 15.5(10) . . . . ?
C14 C9 C10 C11 -3.0(10) . . . . ?
C8 C9 C10 C11 -180.0(6) . . . . ?
C9 C10 C11 C12 1.5(10) . . . . ?
C9 C10 C11 C15 -177.8(6) . . . . ?
C10 C11 C12 C13 2.6(10) . . . . ?
C15 C11 C12 C13 -178.1(6) . . . . ?
C11 C12 C13 C14 -4.9(10) . . . . ?
C11 C12 C13 C1 178.6(6) . . . 2_566 ?
C10 C9 C14 O14 -179.1(6) . . . . ?
C8 C9 C14 O14 -2.2(10) . . . . ?
C10 C9 C14 C13 0.6(9) . . . . ?
C8 C9 C14 C13 177.5(6) . . . . ?
C12 C13 C14 O14 -177.1(6) . . . . ?
C1 C13 C14 O14 -0.7(10) 2_566 . . . ?
C12 C13 C14 C9 3.2(9) . . . . ?
C1 C13 C14 C9 179.5(6) 2_566 . . . ?
C9 C14 O14 Zn1 -29.2(9) . . . . ?
C13 C14 O14 Zn1 151.0(5) . . . . ?
C9 C14 O14 Zn1 139.1(5) . . . 2_566 ?
C13 C14 O14 Zn1 -40.6(8) . . . 2_566 ?
